data_7231033
loop_
_publ_author_name
'Abherv\'e, Alexandre'
'Benmansour, Samia'
'G\'omez-Garc\'ia, Carlos Jos\'e'
'Avarvari, Narcis'

_publ_section_title
;
 Iron(ii) and cobalt(ii) complexes based on anionic
 phenanthroline-imidazolate ligands: reversible
 single-crystal-to-single-crystal transformations
;
_journal_issue 29
_journal_name_full CrystEngComm
_journal_page_first 4141
_journal_paper_doi 10.1039/C8CE00561C
_journal_volume 20
_journal_year 2018
_chemical_formula_moiety 'H9 O4, C57 H33 N12 Fe, C8 H20 O2, H2 O'
_chemical_formula_sum 'C65 H64 Fe N12 O7'
_chemical_formula_weight 1181.13
_space_group_IT_number 144
_space_group_name_Hall 'P 31'
_space_group_name_H-M_alt 'P 31'
_symmetry_cell_setting trigonal
_symmetry_space_group_name_Hall 'P 31'
_symmetry_space_group_name_H-M 'P 31'
_atom_sites_solution_hydrogens geom
_atom_sites_solution_primary direct
_atom_sites_solution_secondary difmap
_audit_creation_method SHELXL-97
_audit_update_record
;
2018-04-08 deposited with the CCDC.
2018-06-27 downloaded from the CCDC.
;
_cell_angle_alpha 90.00
_cell_angle_beta 90.00
_cell_angle_gamma 120.00
_cell_formula_units_Z 3
_cell_length_a 16.9172(2)
_cell_length_b 16.9172(2)
_cell_length_c 17.9975(3)
_cell_measurement_reflns_used 11806
_cell_measurement_temperature 150.00(10)
_cell_measurement_theta_max 73.4160
_cell_measurement_theta_min 2.9570
_cell_volume 4460.67(11)
_computing_cell_refinement 'CrysAlisPro 1.171.38.41r (Rigaku OD, 2015)'
_computing_data_collection 'CrysAlisPro 1.171.38.41r (Rigaku OD, 2015)'
_computing_data_reduction 'CrysAlisPro 1.171.38.41r (Rigaku OD, 2015)'
_computing_structure_refinement 'SHELXL-97 (Sheldrick, 2008)'
_computing_structure_solution 'SHELXS-97 (Sheldrick, 2008)'
_diffrn_ambient_temperature 150.00(10)
_diffrn_detector_area_resol_mean 5.1990
_diffrn_measured_fraction_theta_full 0.983
_diffrn_measured_fraction_theta_max 0.983
_diffrn_measurement_device_type 'SuperNova, Single source at offset, AtlasS2'
_diffrn_measurement_method '\w scans'
_diffrn_radiation_monochromator mirror
_diffrn_radiation_source 'fine-focus sealed tube'
_diffrn_radiation_type CuK\a
_diffrn_radiation_wavelength 1.54184
_diffrn_reflns_av_R_equivalents 0.0308
_diffrn_reflns_av_sigmaI/netI 0.0331
_diffrn_reflns_limit_h_max 19
_diffrn_reflns_limit_h_min -20
_diffrn_reflns_limit_k_max 19
_diffrn_reflns_limit_k_min -20
_diffrn_reflns_limit_l_max 19
_diffrn_reflns_limit_l_min -21
_diffrn_reflns_number 33065
_diffrn_reflns_theta_full 73.55
_diffrn_reflns_theta_max 73.55
_diffrn_reflns_theta_min 3.02
_exptl_absorpt_coefficient_mu 2.562
_exptl_absorpt_correction_T_max 1.00000
_exptl_absorpt_correction_T_min 0.72629
_exptl_absorpt_correction_type multi-scan
_exptl_absorpt_process_details
;
CrysAlisPro 1.171.38.41r (Rigaku Oxford Diffraction, 2015)
Empirical absorption correction using spherical harmonics,
 implemented in SCALE3 ABSPACK scaling algorithm.
;
_exptl_crystal_colour red
_exptl_crystal_density_diffrn 1.319
_exptl_crystal_density_method 'not measured'
_exptl_crystal_description cubic
_exptl_crystal_F_000 1860
_exptl_crystal_size_max 0.1
_exptl_crystal_size_mid 0.1
_exptl_crystal_size_min 0.09
_platon_squeeze_details
;
The unit cell contains disordered solvent molecules which were not modelled but the corresponding scattering contribution were taken into account using SQUEEZE/PLATON procedure. The unit cell contains a void of 344 A3 containing about 28 electrons which corresponds to approximately 1 water molecule per formula unit. The solvent composition was included in the calculation of the empirical formula, formula weight, density, linear absorption coefficient and F(000).
;
_refine_diff_density_max 0.439
_refine_diff_density_min -0.332
_refine_diff_density_rms 0.050
_refine_ls_abs_structure_details 'Flack H D (1983), Acta Cryst. A39, 876-881'
_refine_ls_abs_structure_Flack 0.00
_refine_ls_extinction_method none
_refine_ls_goodness_of_fit_ref 1.069
_refine_ls_hydrogen_treatment mixed
_refine_ls_matrix_type full
_refine_ls_number_parameters 781
_refine_ls_number_reflns 10971
_refine_ls_number_restraints 2
_refine_ls_restrained_S_all 1.069
_refine_ls_R_factor_all 0.0430
_refine_ls_R_factor_gt 0.0381
_refine_ls_shift/su_max 0.100
_refine_ls_shift/su_mean 0.009
_refine_ls_structure_factor_coef Fsqd
_refine_ls_weighting_details 'calc w=1/[\s^2^(Fo^2^)+(0.0661P)^2^+0.3008P] where P=(Fo^2^+2Fc^2^)/3'
_refine_ls_weighting_scheme calc
_refine_ls_wR_factor_gt 0.0979
_refine_ls_wR_factor_ref 0.1048
_reflns_number_gt 10111
_reflns_number_total 10971
_reflns_threshold_expression >2sigma(I)
_cod_data_source_file c8ce00561c2.cif
_cod_data_source_block 1a
_cod_depositor_comments 'Adding full bibliography for 7231033--7231038.cif.'
_cod_original_cell_volume 4460.66(11)
_cod_original_sg_symbol_H-M P31
_cod_database_code 7231033
_oxdiff_exptl_absorpt_empirical_full_min 0.749
_oxdiff_exptl_absorpt_empirical_full_max 1.216
_oxdiff_exptl_absorpt_empirical_details
;
Empirical correction (ABSPACK) includes:
- Absorption correction using spherical harmonics
- Frame scaling
;

loop_
_symmetry_equiv_pos_as_xyz
'x, y, z'
'-y, x-y, z+1/3'
'-x+y, -x, z+2/3'

loop_
_atom_site_label
_atom_site_type_symbol
_atom_site_fract_x
_atom_site_fract_y
_atom_site_fract_z
_atom_site_U_iso_or_equiv
_atom_site_adp_type
_atom_site_occupancy
_atom_site_symmetry_multiplicity
_atom_site_calc_flag
_atom_site_refinement_flags
C1 C 0.88825(16) 0.32773(16) 0.03056(15) 0.0287(5) Uani 1 1 d .
H1 H 0.9291 0.3856 0.0487 0.034 Uiso 1 1 calc R
C2 C 0.80455(17) 0.27576(17) 0.06712(16) 0.0312(5) Uani 1 1 d .
H2 H 0.7912 0.2988 0.1092 0.037 Uiso 1 1 calc R
C3 C 0.74199(16) 0.19045(17) 0.04059(15) 0.0293(5) Uani 1 1 d .
H3 H 0.6863 0.1554 0.0645 0.035 Uiso 1 1 calc R
C4 C 0.76396(15) 0.15780(16) -0.02299(15) 0.0263(5) Uani 1 1 d .
C5 C 0.85003(16) 0.21258(15) -0.05587(14) 0.0241(5) Uani 1 1 d .
C6 C 0.87949(16) 0.18357(16) -0.11963(14) 0.0243(5) Uani 1 1 d .
C7 C 0.82422(16) 0.09704(16) -0.15245(15) 0.0271(5) Uani 1 1 d .
C8 C 0.85735(18) 0.07545(17) -0.21612(15) 0.0309(5) Uani 1 1 d .
H8 H 0.8225 0.0199 -0.2402 0.037 Uiso 1 1 calc R
C9 C 0.94221(17) 0.13788(17) -0.24222(16) 0.0320(5) Uani 1 1 d .
H9 H 0.9653 0.1245 -0.2842 0.038 Uiso 1 1 calc R
C10 C 0.99391(16) 0.22103(16) -0.20631(15) 0.0297(5) Uani 1 1 d .
H10 H 1.0516 0.2618 -0.2247 0.036 Uiso 1 1 calc R
C11 C 0.70778(16) 0.07129(17) -0.05765(15) 0.0295(5) Uani 1 1 d .
C12 C 0.73789(17) 0.04108(16) -0.11782(15) 0.0293(5) Uani 1 1 d .
C13 C 0.60178(17) -0.06517(18) -0.08771(18) 0.0345(6) Uani 1 1 d .
C14 C 0.51485(19) -0.15187(19) -0.08776(19) 0.0396(6) Uani 1 1 d .
C15 C 0.4352(2) -0.1555(2) -0.06342(19) 0.0496(8) Uani 1 1 d .
H15 H 0.4367 -0.1026 -0.0473 0.059 Uiso 1 1 calc R
C16 C 0.3535(2) -0.2378(3) -0.0630(2) 0.0651(12) Uani 1 1 d .
H16 H 0.3008 -0.2399 -0.0456 0.078 Uiso 1 1 calc R
C17 C 0.3499(3) -0.3167(3) -0.0882(3) 0.0709(12) Uani 1 1 d .
H17 H 0.2948 -0.3715 -0.0888 0.085 Uiso 1 1 calc R
C18 C 0.4289(3) -0.3133(2) -0.1126(2) 0.0631(11) Uani 1 1 d .
H18 H 0.4270 -0.3662 -0.1292 0.076 Uiso 1 1 calc R
C19 C 0.5112(2) -0.2315(2) -0.11237(19) 0.0478(8) Uani 1 1 d .
H19 H 0.5640 -0.2300 -0.1288 0.057 Uiso 1 1 calc R
C20 C 1.05365(16) 0.25330(16) 0.03064(15) 0.0295(5) Uani 1 1 d .
H20 H 0.9963 0.2382 0.0486 0.035 Uiso 1 1 calc R
C21 C 1.10282(18) 0.21871(18) 0.06710(16) 0.0332(6) Uani 1 1 d .
H21 H 1.0785 0.1818 0.1088 0.040 Uiso 1 1 calc R
C22 C 1.18715(17) 0.23960(18) 0.04105(15) 0.0303(5) Uani 1 1 d .
H22 H 1.2202 0.2165 0.0647 0.036 Uiso 1 1 calc R
C23 C 1.22357(16) 0.29632(16) -0.02188(15) 0.0267(5) Uani 1 1 d .
C24 C 1.16957(15) 0.32843(15) -0.05465(14) 0.0241(5) Uani 1 1 d .
C25 C 1.20006(15) 0.38655(15) -0.11907(14) 0.0239(5) Uani 1 1 d .
C26 C 1.28585(16) 0.41497(16) -0.15137(15) 0.0260(5) Uani 1 1 d .
C27 C 1.30893(16) 0.47188(16) -0.21408(15) 0.0290(5) Uani 1 1 d .
H27 H 1.3649 0.4927 -0.2375 0.035 Uiso 1 1 calc R
C28 C 1.24789(17) 0.49651(17) -0.24045(16) 0.0312(5) Uani 1 1 d .
H28 H 1.2628 0.5344 -0.2818 0.037 Uiso 1 1 calc R
C29 C 1.16406(16) 0.46495(16) -0.20552(15) 0.0283(5) Uani 1 1 d .
H29 H 1.1237 0.4822 -0.2243 0.034 Uiso 1 1 calc R
C30 C 1.30912(16) 0.32376(16) -0.05588(15) 0.0279(5) Uani 1 1 d .
C31 C 1.34049(16) 0.38205(17) -0.11740(15) 0.0274(5) Uani 1 1 d .
C32 C 1.43887(17) 0.34248(17) -0.08860(16) 0.0312(6) Uani 1 1 d .
C33 C 1.52085(17) 0.33327(19) -0.09190(18) 0.0346(6) Uani 1 1 d .
C34 C 1.5257(2) 0.2670(2) -0.04979(19) 0.0423(7) Uani 1 1 d .
H34 H 1.4773 0.2293 -0.0189 0.051 Uiso 1 1 calc R
C35 C 1.6017(2) 0.2560(3) -0.0530(2) 0.0545(9) Uani 1 1 d .
H35 H 1.6038 0.2113 -0.0244 0.065 Uiso 1 1 calc R
C36 C 1.6735(2) 0.3112(3) -0.0983(2) 0.0572(9) Uani 1 1 d .
H36 H 1.7245 0.3042 -0.1006 0.069 Uiso 1 1 calc R
C37 C 1.6698(2) 0.3777(3) -0.1408(2) 0.0520(8) Uani 1 1 d .
H37 H 1.7183 0.4150 -0.1718 0.062 Uiso 1 1 calc R
C38 C 1.59408(19) 0.3889(2) -0.13724(19) 0.0428(7) Uani 1 1 d .
H38 H 1.5924 0.4340 -0.1655 0.051 Uiso 1 1 calc R
C39 C 1.13167(16) 0.49742(16) 0.02937(14) 0.0277(5) Uani 1 1 d .
H39 H 1.1494 0.4572 0.0477 0.033 Uiso 1 1 calc R
C40 C 1.16315(17) 0.58111(17) 0.06504(16) 0.0317(5) Uani 1 1 d .
H40 H 1.2006 0.5956 0.1066 0.038 Uiso 1 1 calc R
C41 C 1.13865(17) 0.64231(17) 0.03868(15) 0.0307(5) Uani 1 1 d .
H41 H 1.1594 0.6982 0.0622 0.037 Uiso 1 1 calc R
C42 C 1.08198(16) 0.61954(16) -0.02416(15) 0.0264(5) Uani 1 1 d .
C43 C 1.05342(15) 0.53328(15) -0.05623(14) 0.0238(5) Uani 1 1 d .
C44 C 0.99509(15) 0.50294(15) -0.12093(14) 0.0260(5) Uani 1 1 d .
C45 C 0.96293(16) 0.55667(16) -0.15354(15) 0.0264(5) Uani 1 1 d .
C46 C 0.90675(18) 0.52091(18) -0.21657(15) 0.0317(5) Uani 1 1 d .
H46 H 0.8841 0.5543 -0.2403 0.038 Uiso 1 1 calc R
C47 C 0.88555(19) 0.43617(19) -0.24273(16) 0.0343(6) Uani 1 1 d .
H47 H 0.8486 0.4119 -0.2844 0.041 Uiso 1 1 calc R
C48 C 0.91978(17) 0.38694(16) -0.20647(15) 0.0283(5) Uani 1 1 d .
H48 H 0.9046 0.3295 -0.2245 0.034 Uiso 1 1 calc R
C49 C 1.04887(16) 0.67363(16) -0.05816(15) 0.0281(5) Uani 1 1 d .
C50 C 0.99036(16) 0.64274(16) -0.12009(15) 0.0261(5) Uani 1 1 d .
C51 C 1.00915(17) 0.77219(17) -0.08719(15) 0.0304(6) Uani 1 1 d .
C52 C 0.99986(19) 0.85405(17) -0.08368(18) 0.0351(6) Uani 1 1 d .
C53 C 1.0556(2) 0.92740(19) -0.03828(19) 0.0422(7) Uani 1 1 d .
H53 H 1.1007 0.9258 -0.0099 0.051 Uiso 1 1 calc R
C54 C 1.0443(3) 1.0030(2) -0.0350(2) 0.0523(8) Uani 1 1 d .
H54 H 1.0817 1.0517 -0.0042 0.063 Uiso 1 1 calc R
C55 C 0.9777(3) 1.0067(2) -0.0771(2) 0.0585(9) Uani 1 1 d .
H55 H 0.9703 1.0575 -0.0748 0.070 Uiso 1 1 calc R
C56 C 0.9229(3) 0.9348(2) -0.1224(2) 0.0537(8) Uani 1 1 d .
H56 H 0.8784 0.9370 -0.1511 0.064 Uiso 1 1 calc R
C57 C 0.9333(2) 0.8588(2) -0.12568(19) 0.0415(7) Uani 1 1 d .
H57 H 0.8954 0.8102 -0.1564 0.050 Uiso 1 1 calc R
C61 C 0.8505(3) 0.0279(3) 0.0917(3) 0.0824(15) Uani 1 1 d .
H61A H 0.7972 -0.0318 0.0917 0.124 Uiso 1 1 calc R
H61B H 0.9042 0.0223 0.0942 0.124 Uiso 1 1 calc R
H61C H 0.8518 0.0594 0.0470 0.124 Uiso 1 1 calc R
C62 C 0.8477(3) 0.0808(3) 0.1580(3) 0.0730(13) Uani 1 1 d .
H62A H 0.7931 0.0858 0.1560 0.088 Uiso 1 1 calc R
H62B H 0.8458 0.0489 0.2033 0.088 Uiso 1 1 calc R
C63 C 0.9306(3) 0.2237(3) 0.2204(2) 0.0703(11) Uani 1 1 d .
H63A H 0.9314 0.1938 0.2661 0.084 Uiso 1 1 calc R
H63B H 0.8771 0.2308 0.2210 0.084 Uiso 1 1 calc R
C64 C 1.0148(4) 0.3155(4) 0.2157(3) 0.0890(16) Uani 1 1 d .
H64A H 1.0170 0.3518 0.2576 0.133 Uiso 1 1 calc R
H64B H 1.0136 0.3453 0.1706 0.133 Uiso 1 1 calc R
H64C H 1.0677 0.3085 0.2160 0.133 Uiso 1 1 calc R
C65 C 0.6943(3) 0.1840(3) 0.7328(3) 0.0825(15) Uani 1 1 d .
H65A H 0.6347 0.1306 0.7328 0.124 Uiso 1 1 calc R
H65B H 0.6885 0.2375 0.7300 0.124 Uiso 1 1 calc R
H65C H 0.7258 0.1856 0.7776 0.124 Uiso 1 1 calc R
C66 C 0.7477(3) 0.1811(3) 0.6664(3) 0.0739(13) Uani 1 1 d .
H66A H 0.7527 0.1265 0.6686 0.089 Uiso 1 1 calc R
H66B H 0.7158 0.1791 0.6210 0.089 Uiso 1 1 calc R
C67 C 0.8901(3) 0.2640(3) 0.6037(2) 0.0723(12) Uani 1 1 d .
H67A H 0.8600 0.2651 0.5581 0.087 Uiso 1 1 calc R
H67B H 0.8970 0.2105 0.6026 0.087 Uiso 1 1 calc R
C68 C 0.9821(4) 0.3482(4) 0.6084(3) 0.0900(16) Uani 1 1 d .
H68A H 1.0182 0.3508 0.5664 0.135 Uiso 1 1 calc R
H68B H 1.0119 0.3466 0.6533 0.135 Uiso 1 1 calc R
H68C H 0.9751 0.4011 0.6087 0.135 Uiso 1 1 calc R
N1 N 0.91149(13) 0.29736(13) -0.02919(13) 0.0251(4) Uani 1 1 d .
N2 N 0.96390(13) 0.24480(13) -0.14615(13) 0.0248(4) Uani 1 1 d .
N3 N 0.62063(14) 0.00352(15) -0.03961(13) 0.0324(5) Uani 1 1 d .
N4 N 0.67027(15) -0.04615(14) -0.13541(13) 0.0326(5) Uani 1 1 d .
N5 N 1.08567(13) 0.30689(13) -0.02877(12) 0.0251(4) Uani 1 1 d .
N6 N 1.13956(13) 0.41073(13) -0.14593(12) 0.0251(4) Uani 1 1 d .
N7 N 1.37209(14) 0.29839(15) -0.03777(13) 0.0297(5) Uani 1 1 d .
N8 N 1.42362(13) 0.39443(14) -0.13791(13) 0.0295(5) Uani 1 1 d .
N9 N 1.07751(13) 0.47278(13) -0.02969(12) 0.0244(4) Uani 1 1 d .
N10 N 0.97369(13) 0.41908(14) -0.14673(12) 0.0244(4) Uani 1 1 d .
N11 N 1.06104(14) 0.75704(13) -0.03764(13) 0.0293(5) Uani 1 1 d .
N12 N 0.96503(15) 0.70545(14) -0.13747(13) 0.0300(5) Uani 1 1 d .
O1 O 0.00443(17) 0.33760(17) 0.4122(2) 0.0635(6) Uani 1 1 d .
O2 O 0.82764(13) 0.66650(15) -0.25437(15) 0.0434(5) Uani 1 1 d .
O3 O 1.15757(16) 0.84708(15) 0.09030(16) 0.0469(5) Uani 1 1 d .
O4 O 1.51373(15) 0.49101(16) -0.26522(16) 0.0484(5) Uani 1 1 d D
O5 O 0.92569(17) 0.16887(18) 0.15842(15) 0.0598(7) Uani 1 1 d .
O6 O 0.83555(18) 0.25906(17) 0.66607(16) 0.0612(7) Uani 1 1 d .
Fe1 Fe 1.02526(2) 0.35859(2) -0.08778(3) 0.02211(9) Uani 1 1 d .
H4H H 1.485(3) 0.462(3) -0.224(3) 0.079(14) Uiso 1 1 d .
H3H H 1.139(2) 0.825(2) 0.051(2) 0.034(9) Uiso 1 1 d .
H2H H 0.874(3) 0.684(3) -0.217(3) 0.076(14) Uiso 1 1 d .
H2HB H 0.852(3) 0.648(3) -0.294(3) 0.079(14) Uiso 1 1 d .
H4HB H 1.485(4) 0.464(4) -0.301(3) 0.14(3) Uiso 1 1 d D
H3HB H 1.126(5) 0.813(5) 0.132(4) 0.14(3) Uiso 1 1 d .

loop_
_atom_site_aniso_label
_atom_site_aniso_U_11
_atom_site_aniso_U_22
_atom_site_aniso_U_33
_atom_site_aniso_U_23
_atom_site_aniso_U_13
_atom_site_aniso_U_12
C1 0.0301(12) 0.0277(11) 0.0292(14) -0.0026(10) 0.0003(10) 0.0150(10)
C2 0.0331(12) 0.0338(13) 0.0309(15) -0.0014(10) 0.0025(10) 0.0199(11)
C3 0.0249(11) 0.0321(12) 0.0304(15) 0.0022(10) 0.0049(9) 0.0139(10)
C4 0.0222(10) 0.0253(11) 0.0313(14) 0.0028(9) 0.0001(9) 0.0119(9)
C5 0.0284(11) 0.0241(10) 0.0241(13) -0.0020(9) -0.0036(9) 0.0163(9)
C6 0.0249(10) 0.0250(11) 0.0263(13) 0.0017(9) 0.0010(9) 0.0151(9)
C7 0.0287(11) 0.0259(11) 0.0289(14) 0.0000(9) -0.0037(9) 0.0153(10)
C8 0.0338(12) 0.0265(11) 0.0334(15) -0.0061(10) -0.0055(10) 0.0158(10)
C9 0.0342(13) 0.0299(12) 0.0366(16) -0.0036(10) 0.0025(10) 0.0195(11)
C10 0.0285(12) 0.0289(12) 0.0332(15) 0.0006(10) 0.0041(10) 0.0157(10)
C11 0.0237(11) 0.0288(12) 0.0332(15) 0.0009(10) 0.0015(9) 0.0111(10)
C12 0.0285(12) 0.0238(11) 0.0327(15) 0.0002(9) -0.0014(10) 0.0108(10)
C13 0.0286(12) 0.0310(13) 0.0350(15) 0.0010(11) -0.0008(11) 0.0083(10)
C14 0.0332(14) 0.0328(14) 0.0322(15) 0.0036(11) -0.0040(11) 0.0010(11)
C15 0.0349(15) 0.0535(18) 0.041(2) 0.0031(14) -0.0032(13) 0.0077(13)
C16 0.0321(16) 0.071(3) 0.050(2) 0.0092(18) -0.0019(14) -0.0057(16)
C17 0.055(2) 0.054(2) 0.048(2) 0.0087(17) -0.0074(17) -0.0151(17)
C18 0.072(2) 0.0333(16) 0.046(2) 0.0019(14) -0.0126(18) -0.0021(16)
C19 0.0520(17) 0.0346(15) 0.0384(19) 0.0043(13) -0.0021(14) 0.0077(13)
C20 0.0254(11) 0.0298(12) 0.0337(15) 0.0039(10) 0.0039(10) 0.0142(10)
C21 0.0355(13) 0.0355(13) 0.0319(16) 0.0053(10) 0.0029(11) 0.0203(11)
C22 0.0346(12) 0.0381(13) 0.0255(14) 0.0039(10) -0.0011(10) 0.0237(11)
C23 0.0268(11) 0.0254(11) 0.0316(14) -0.0038(9) -0.0043(10) 0.0159(9)
C24 0.0258(11) 0.0243(11) 0.0222(13) -0.0030(9) -0.0003(9) 0.0126(9)
C25 0.0240(10) 0.0213(10) 0.0285(13) -0.0018(9) -0.0021(9) 0.0128(9)
C26 0.0259(11) 0.0254(11) 0.0282(14) -0.0024(9) -0.0007(9) 0.0139(9)
C27 0.0261(11) 0.0295(12) 0.0311(15) 0.0023(10) 0.0055(9) 0.0137(9)
C28 0.0328(12) 0.0311(12) 0.0305(15) 0.0071(10) 0.0051(10) 0.0165(10)
C29 0.0308(12) 0.0267(11) 0.0303(15) 0.0015(9) -0.0011(10) 0.0166(10)
C30 0.0237(11) 0.0287(11) 0.0337(15) -0.0027(10) -0.0040(10) 0.0150(9)
C31 0.0249(11) 0.0315(12) 0.0278(14) -0.0027(10) -0.0005(9) 0.0157(10)
C32 0.0274(12) 0.0327(12) 0.0368(17) -0.0049(10) -0.0058(10) 0.0175(10)
C33 0.0274(12) 0.0392(14) 0.0399(17) -0.0103(12) -0.0074(11) 0.0186(11)
C34 0.0374(14) 0.0541(17) 0.0466(19) -0.0038(14) -0.0043(12) 0.0311(13)
C35 0.0440(17) 0.072(2) 0.065(3) 0.0049(18) -0.0025(15) 0.0415(17)
C36 0.0427(17) 0.082(2) 0.066(3) -0.0028(19) -0.0037(16) 0.0450(18)
C37 0.0329(15) 0.068(2) 0.056(2) -0.0018(17) 0.0048(14) 0.0261(15)
C38 0.0301(13) 0.0464(16) 0.053(2) -0.0049(14) -0.0029(12) 0.0202(12)
C39 0.0289(11) 0.0299(12) 0.0288(14) -0.0014(10) -0.0040(9) 0.0182(10)
C40 0.0329(12) 0.0356(13) 0.0282(15) -0.0034(10) -0.0056(10) 0.0184(11)
C41 0.0319(12) 0.0276(11) 0.0323(16) -0.0063(10) -0.0034(10) 0.0148(10)
C42 0.0255(11) 0.0234(11) 0.0308(14) 0.0018(9) 0.0045(9) 0.0127(9)
C43 0.0223(10) 0.0279(11) 0.0246(13) 0.0024(9) 0.0011(8) 0.0152(9)
C44 0.0237(11) 0.0238(10) 0.0315(15) 0.0010(9) 0.0032(9) 0.0127(9)
C45 0.0277(11) 0.0285(11) 0.0275(14) 0.0030(9) 0.0019(9) 0.0175(9)
C46 0.0392(13) 0.0344(13) 0.0292(15) 0.0019(10) -0.0030(10) 0.0242(11)
C47 0.0376(13) 0.0405(14) 0.0292(16) -0.0050(11) -0.0066(11) 0.0229(12)
C48 0.0321(12) 0.0292(12) 0.0286(14) -0.0044(10) -0.0036(10) 0.0191(10)
C49 0.0283(11) 0.0245(11) 0.0327(15) 0.0003(10) 0.0031(10) 0.0142(9)
C50 0.0320(12) 0.0253(11) 0.0250(13) 0.0023(9) 0.0026(9) 0.0173(9)
C51 0.0332(12) 0.0243(11) 0.0365(17) 0.0057(10) 0.0062(10) 0.0165(10)
C52 0.0405(14) 0.0264(12) 0.0418(18) 0.0079(11) 0.0124(12) 0.0193(12)
C53 0.0467(16) 0.0299(13) 0.050(2) 0.0027(12) 0.0060(13) 0.0193(12)
C54 0.063(2) 0.0311(14) 0.064(2) -0.0019(14) 0.0036(17) 0.0239(14)
C55 0.081(2) 0.0398(17) 0.072(3) 0.0064(16) 0.006(2) 0.0436(18)
C56 0.071(2) 0.0435(17) 0.062(2) 0.0050(15) -0.0020(18) 0.0404(17)
C57 0.0525(17) 0.0376(14) 0.0441(19) 0.0046(12) 0.0036(13) 0.0299(13)
C61 0.070(3) 0.050(2) 0.130(5) 0.024(2) 0.027(3) 0.031(2)
C62 0.060(2) 0.070(2) 0.099(4) 0.043(2) 0.037(2) 0.040(2)
C63 0.084(3) 0.099(3) 0.052(3) 0.013(2) 0.020(2) 0.064(3)
C64 0.114(4) 0.090(3) 0.056(3) -0.005(2) 0.013(3) 0.046(3)
C65 0.048(2) 0.069(3) 0.131(5) -0.026(3) -0.022(2) 0.031(2)
C66 0.070(2) 0.059(2) 0.100(4) -0.036(2) -0.042(2) 0.037(2)
C67 0.103(3) 0.086(3) 0.052(3) -0.023(2) -0.015(2) 0.066(3)
C68 0.095(4) 0.114(4) 0.058(3) -0.012(3) 0.005(2) 0.051(3)
N1 0.0249(9) 0.0233(9) 0.0309(12) -0.0030(8) -0.0035(8) 0.0150(8)
N2 0.0252(10) 0.0231(9) 0.0300(12) 0.0020(8) 0.0017(8) 0.0151(8)
N3 0.0245(10) 0.0297(10) 0.0338(13) 0.0008(9) 0.0006(8) 0.0065(8)
N4 0.0341(11) 0.0248(10) 0.0323(13) -0.0004(8) -0.0010(9) 0.0099(9)
N5 0.0248(10) 0.0231(9) 0.0294(12) -0.0022(8) 0.0011(8) 0.0135(8)
N6 0.0221(9) 0.0230(9) 0.0297(12) -0.0003(8) -0.0013(8) 0.0109(8)
N7 0.0275(10) 0.0353(11) 0.0326(13) -0.0031(9) -0.0049(8) 0.0204(9)
N8 0.0229(10) 0.0338(11) 0.0335(13) -0.0031(9) 0.0001(8) 0.0154(8)
N9 0.0241(9) 0.0239(9) 0.0259(12) 0.0008(8) 0.0004(8) 0.0125(8)
N10 0.0228(9) 0.0278(10) 0.0265(12) -0.0012(8) 0.0010(8) 0.0155(8)
N11 0.0314(10) 0.0220(9) 0.0360(13) -0.0003(8) 0.0026(9) 0.0145(8)
N12 0.0347(11) 0.0267(10) 0.0337(13) 0.0031(9) 0.0034(9) 0.0193(9)
O1 0.0543(15) 0.0533(15) 0.0684(17) -0.0060(13) 0.0053(14) 0.0162(11)
O2 0.0329(10) 0.0460(11) 0.0538(14) -0.0019(9) -0.0013(9) 0.0217(9)
O3 0.0541(13) 0.0415(11) 0.0403(14) -0.0047(10) -0.0018(11) 0.0203(10)
O4 0.0396(11) 0.0506(12) 0.0507(15) 0.0008(11) 0.0036(10) 0.0193(10)
O5 0.0604(14) 0.0641(15) 0.0583(17) 0.0217(12) 0.0255(12) 0.0338(12)
O6 0.0645(15) 0.0586(14) 0.0646(18) -0.0259(12) -0.0217(13) 0.0338(13)
Fe1 0.02057(17) 0.02063(17) 0.02741(19) -0.00005(14) 0.00015(14) 0.01200(14)

loop_
_atom_type_symbol
_atom_type_description
_atom_type_scat_dispersion_real
_atom_type_scat_dispersion_imag
_atom_type_scat_source
C C 0.0181 0.0091 'International Tables Vol C Tables 4.2.6.8 and 6.1.1.4'
H H 0.0000 0.0000 'International Tables Vol C Tables 4.2.6.8 and 6.1.1.4'
N N 0.0311 0.0180 'International Tables Vol C Tables 4.2.6.8 and 6.1.1.4'
O O 0.0492 0.0322 'International Tables Vol C Tables 4.2.6.8 and 6.1.1.4'
Fe Fe -1.1336 3.1974 'International Tables Vol C Tables 4.2.6.8 and 6.1.1.4'

loop_
_geom_angle_atom_site_label_1
_geom_angle_atom_site_label_2
_geom_angle_atom_site_label_3
_geom_angle
N1 C1 C2 122.5(2)
C3 C2 C1 120.0(2)
C2 C3 C4 118.7(2)
C3 C4 C5 118.4(2)
C3 C4 C11 126.1(2)
C5 C4 C11 115.5(2)
N1 C5 C4 122.4(2)
N1 C5 C6 115.3(2)
C4 C5 C6 122.3(2)
N2 C6 C7 122.7(2)
N2 C6 C5 115.6(2)
C7 C6 C5 121.8(2)
C8 C7 C6 117.9(2)
C8 C7 C12 126.5(2)
C6 C7 C12 115.6(2)
C9 C8 C7 118.7(2)
C8 C9 C10 120.5(2)
N2 C10 C9 122.6(2)
N3 C11 C12 108.2(2)
N3 C11 C4 129.4(2)
C12 C11 C4 122.4(2)
N4 C12 C11 108.1(2)
N4 C12 C7 129.5(2)
C11 C12 C7 122.4(2)
N4 C13 N3 113.4(2)
N4 C13 C14 123.4(3)
N3 C13 C14 123.1(3)
C15 C14 C19 119.0(3)
C15 C14 C13 120.6(3)
C19 C14 C13 120.4(3)
C14 C15 C16 120.3(4)
C17 C16 C15 120.5(4)
C18 C17 C16 119.3(3)
C17 C18 C19 120.6(4)
C18 C19 C14 120.3(4)
N5 C20 C21 122.6(2)
C22 C21 C20 119.5(2)
C21 C22 C23 119.6(2)
C24 C23 C22 116.9(2)
C24 C23 C30 116.5(2)
C22 C23 C30 126.6(2)
N5 C24 C23 123.1(2)
N5 C24 C25 115.4(2)
C23 C24 C25 121.5(2)
N6 C25 C26 123.4(2)
N6 C25 C24 115.0(2)
C26 C25 C24 121.5(2)
C27 C26 C25 116.9(2)
C27 C26 C31 126.6(2)
C25 C26 C31 116.5(2)
C28 C27 C26 119.4(2)
C27 C28 C29 120.2(2)
N6 C29 C28 122.2(2)
N7 C30 C31 109.2(2)
N7 C30 C23 128.3(2)
C31 C30 C23 122.5(2)
N8 C31 C30 108.7(2)
N8 C31 C26 129.8(2)
C30 C31 C26 121.4(2)
N7 C32 N8 114.9(2)
N7 C32 C33 122.7(2)
N8 C32 C33 122.3(3)
C38 C33 C34 118.4(3)
C38 C33 C32 121.5(3)
C34 C33 C32 120.2(3)
C35 C34 C33 121.2(3)
C36 C35 C34 119.9(3)
C35 C36 C37 119.8(3)
C38 C37 C36 120.3(3)
C33 C38 C37 120.5(3)
N9 C39 C40 122.7(2)
C41 C40 C39 119.9(2)
C40 C41 C42 119.4(2)
C41 C42 C43 116.5(2)
C41 C42 C49 127.0(2)
C43 C42 C49 116.5(2)
N9 C43 C42 123.8(2)
N9 C43 C44 115.0(2)
C42 C43 C44 121.1(2)
N10 C44 C45 123.2(2)
N10 C44 C43 115.1(2)
C45 C44 C43 121.7(2)
C44 C45 C46 117.2(2)
C44 C45 C50 117.0(2)
C46 C45 C50 125.9(2)
C47 C46 C45 119.5(2)
C46 C47 C48 119.6(2)
N10 C48 C47 122.5(2)
N11 C49 C50 108.1(2)
N11 C49 C42 129.7(2)
C50 C49 C42 122.0(2)
N12 C50 C49 109.2(2)
N12 C50 C45 129.1(2)
C49 C50 C45 121.6(2)
N12 C51 N11 114.9(2)
N12 C51 C52 122.9(2)
N11 C51 C52 122.1(3)
C53 C52 C57 118.4(3)
C53 C52 C51 121.5(3)
C57 C52 C51 120.1(3)
C54 C53 C52 120.3(3)
C55 C54 C53 120.6(3)
C56 C55 C54 119.4(3)
C55 C56 C57 120.5(3)
C56 C57 C52 120.8(3)
O5 C62 C61 110.0(3)
O5 C63 C64 110.4(3)
O6 C66 C65 110.0(3)
O6 C67 C68 110.1(4)
C1 N1 C5 118.1(2)
C1 N1 Fe1 128.82(16)
C5 N1 Fe1 113.11(17)
C10 N2 C6 117.7(2)
C10 N2 Fe1 129.04(17)
C6 N2 Fe1 113.28(17)
C13 N3 C11 105.0(2)
C13 N4 C12 105.3(2)
C20 N5 C24 118.2(2)
C20 N5 Fe1 127.98(17)
C24 N5 Fe1 113.76(17)
C29 N6 C25 117.9(2)
C29 N6 Fe1 129.06(16)
C25 N6 Fe1 113.03(17)
C32 N7 C30 103.4(2)
C32 N8 C31 103.8(2)
C39 N9 C43 117.6(2)
C39 N9 Fe1 129.22(16)
C43 N9 Fe1 113.16(17)
C48 N10 C44 118.1(2)
C48 N10 Fe1 127.98(16)
C44 N10 Fe1 113.90(17)
C51 N11 C49 103.8(2)
C51 N12 C50 103.9(2)
C62 O5 C63 114.3(3)
C66 O6 C67 114.0(3)
N10 Fe1 N5 175.63(9)
N10 Fe1 N2 93.84(9)
N5 Fe1 N2 89.46(9)
N10 Fe1 N1 89.50(9)
N5 Fe1 N1 93.76(9)
N2 Fe1 N1 82.71(8)
N10 Fe1 N9 82.76(9)
N5 Fe1 N9 94.10(9)
N2 Fe1 N9 175.42(9)
N1 Fe1 N9 94.16(9)
N10 Fe1 N6 94.14(9)
N5 Fe1 N6 82.75(9)
N2 Fe1 N6 94.23(9)
N1 Fe1 N6 175.40(9)
N9 Fe1 N6 89.10(8)

loop_
_geom_bond_atom_site_label_1
_geom_bond_atom_site_label_2
_geom_bond_distance
C1 N1 1.333(3)
C1 C2 1.402(3)
C2 C3 1.380(4)
C3 C4 1.399(4)
C4 C5 1.407(3)
C4 C11 1.429(3)
C5 N1 1.370(3)
C5 C6 1.432(3)
C6 N2 1.364(3)
C6 C7 1.413(3)
C7 C8 1.402(4)
C7 C12 1.427(4)
C8 C9 1.371(4)
C9 C10 1.390(4)
C10 N2 1.340(3)
C11 N3 1.380(3)
C11 C12 1.398(3)
C12 N4 1.378(3)
C13 N4 1.346(4)
C13 N3 1.353(4)
C13 C14 1.469(3)
C14 C15 1.388(5)
C14 C19 1.389(5)
C15 C16 1.387(4)
C16 C17 1.382(7)
C17 C18 1.379(7)
C18 C19 1.388(4)
C20 N5 1.330(3)
C20 C21 1.397(4)
C21 C22 1.370(4)
C22 C23 1.411(4)
C23 C24 1.405(3)
C23 C30 1.419(4)
C24 N5 1.359(3)
C24 C25 1.439(3)
C25 N6 1.366(3)
C25 C26 1.406(3)
C26 C27 1.406(4)
C26 C31 1.433(3)
C27 C28 1.377(4)
C28 C29 1.391(4)
C29 N6 1.335(3)
C30 N7 1.372(3)
C30 C31 1.399(4)
C31 N8 1.365(3)
C32 N7 1.352(4)
C32 N8 1.361(3)
C32 C33 1.472(4)
C33 C38 1.386(4)
C33 C34 1.390(4)
C34 C35 1.388(4)
C35 C36 1.371(5)
C36 C37 1.386(5)
C37 C38 1.386(4)
C39 N9 1.327(3)
C39 C40 1.395(4)
C40 C41 1.378(4)
C41 C42 1.406(4)
C42 C43 1.411(3)
C42 C49 1.428(3)
C43 N9 1.363(3)
C43 C44 1.445(3)
C44 N10 1.359(3)
C44 C45 1.401(3)
C45 C46 1.408(4)
C45 C50 1.422(3)
C46 C47 1.375(4)
C47 C48 1.392(4)
C48 N10 1.337(3)
C49 N11 1.371(3)
C49 C50 1.406(4)
C50 N12 1.364(3)
C51 N12 1.345(4)
C51 N11 1.363(3)
C51 C52 1.471(4)
C52 C53 1.388(4)
C52 C57 1.391(4)
C53 C54 1.387(4)
C54 C55 1.384(5)
C55 C56 1.369(5)
C56 C57 1.384(4)
C61 C62 1.506(7)
C62 O5 1.412(5)
C63 O5 1.426(5)
C63 C64 1.495(7)
C65 C66 1.512(7)
C66 O6 1.410(5)
C67 O6 1.429(5)
C67 C68 1.497(7)
N1 Fe1 1.974(2)
N2 Fe1 1.972(2)
N5 Fe1 1.957(2)
N6 Fe1 1.977(2)
N9 Fe1 1.975(2)
N10 Fe1 1.956(2)

loop_
_platon_squeeze_void_nr
_platon_squeeze_void_average_x
_platon_squeeze_void_average_y
_platon_squeeze_void_average_z
_platon_squeeze_void_volume
_platon_squeeze_void_count_electrons
_platon_squeeze_void_content
1 -0.055 0.461 0.188 24 2 ' '
2 0.165 0.666 0.744 66 5 ' '
3 0.129 0.280 0.637 24 2 ' '
4 0.151 0.871 0.303 25 2 ' '
5 0.334 0.500 0.078 66 5 ' '
6 0.500 0.835 0.411 66 5 ' '
7 0.516 0.055 0.855 24 2 ' '
8 0.539 0.484 0.522 24 2 ' '
9 0.720 0.849 -0.030 24 2 ' '
